data_7041863
loop_
_publ_author_name
'Liu, Peng-Fei'
'Li, Yan-Yan'
'Zheng, Yu-Jun'
'Yu, Ju-Song'
'Duan, Rui-Huan'
'Chen, Hong'
'Lin, Hua'
'Chen, Ling'
'Wu, Li-Ming'

_publ_section_title
;
 Tailored synthesis of nonlinear optical quaternary chalcohalides:
 Ba4Ge3S9Cl2, Ba4Si3Se9Cl2 and Ba4Ge3Se9Cl2.
;
_journal_issue 8
_journal_name_full 'Dalton transactions (Cambridge, England : 2003)'
_journal_page_first 2715
_journal_page_last 2721
_journal_paper_doi 10.1039/c6dt04294e
_journal_volume 46
_journal_year 2017
_chemical_formula_sum 'Ba4 Cl2 Ge3 Se9'
_chemical_formula_weight 1548.67
_chemical_name_systematic
; 
 ? 
;
_space_group_IT_number 173
_symmetry_cell_setting hexagonal
_symmetry_space_group_name_Hall 'P 6c'
_symmetry_space_group_name_H-M 'P 63'
_atom_sites_solution_hydrogens none
_atom_sites_solution_primary direct
_atom_sites_solution_secondary difmap
_audit_creation_method SHELXL-97
_audit_update_record
;
2016-11-11 deposited with the CCDC.
2017-01-27 downloaded from the CCDC.
;
_cell_angle_alpha 90.00
_cell_angle_beta 90.00
_cell_angle_gamma 120.00
_cell_formula_units_Z 2
_cell_length_a 10.0924(6)
_cell_length_b 10.0924(6)
_cell_length_c 12.5117(14)
_cell_measurement_reflns_used 3419
_cell_measurement_temperature 293(2)
_cell_measurement_theta_max 27.4547
_cell_measurement_theta_min 2.3303
_cell_volume 1103.66(15)
_computing_structure_refinement 'SHELXL-97 (Sheldrick, 1997)'
_computing_structure_solution 'SHELXS-97 (Sheldrick, 1990)'
_diffrn_ambient_temperature 293(2)
_diffrn_measured_fraction_theta_full 0.999
_diffrn_measured_fraction_theta_max 0.999
_diffrn_measurement_device
;
Mercury70 (2x2 bin mode)
;
_diffrn_radiation_detector CCD
_diffrn_radiation_monochromator graphite
_diffrn_radiation_source 'fine-focus sealed tube'
_diffrn_radiation_type MoK\a
_diffrn_radiation_wavelength 0.71073
_diffrn_reflns_av_R_equivalents 0.0396
_diffrn_reflns_av_sigmaI/netI 0.0326
_diffrn_reflns_limit_h_max 13
_diffrn_reflns_limit_h_min -13
_diffrn_reflns_limit_k_max 12
_diffrn_reflns_limit_k_min -13
_diffrn_reflns_limit_l_max 15
_diffrn_reflns_limit_l_min -16
_diffrn_reflns_number 8456
_diffrn_reflns_theta_full 27.43
_diffrn_reflns_theta_max 27.43
_diffrn_reflns_theta_min 2.33
_exptl_absorpt_coefficient_mu 26.111
_exptl_absorpt_correction_T_max 1.0000
_exptl_absorpt_correction_T_min 0.6542
_exptl_absorpt_correction_type multi-scan
_exptl_crystal_colour dark-red
_exptl_crystal_density_diffrn 4.660
_exptl_crystal_density_method 'not measured'
_exptl_crystal_description block
_exptl_crystal_F_000 1320
_exptl_crystal_size_max 0.2000
_exptl_crystal_size_mid 0.2000
_exptl_crystal_size_min 0.2000
_refine_diff_density_max 0.599
_refine_diff_density_min -0.596
_refine_diff_density_rms 0.136
_refine_ls_abs_structure_details 'Flack H D (1983), Acta Cryst. A39, 876-881'
_refine_ls_abs_structure_Flack 0.057(16)
_refine_ls_extinction_coef 0.00036(4)
_refine_ls_extinction_expression Fc^*^=kFc[1+0.001xFc^2^\l^3^/sin(2\q)]^-1/4^
_refine_ls_extinction_method SHELXL
_refine_ls_goodness_of_fit_ref 1.081
_refine_ls_hydrogen_treatment none
_refine_ls_matrix_type full
_refine_ls_number_parameters 56
_refine_ls_number_reflns 1663
_refine_ls_number_restraints 1
_refine_ls_restrained_S_all 1.081
_refine_ls_R_factor_all 0.0227
_refine_ls_R_factor_gt 0.0213
_refine_ls_shift/su_max 0.006
_refine_ls_shift/su_mean 0.001
_refine_ls_structure_factor_coef Fsqd
_refine_ls_weighting_details 'calc w=1/[\s^2^(Fo^2^)+(0.0112P)^2^+0.5958P] where P=(Fo^2^+2Fc^2^)/3'
_refine_ls_weighting_scheme calc
_refine_ls_wR_factor_gt 0.0400
_refine_ls_wR_factor_ref 0.0404
_reflns_number_gt 1619
_reflns_number_total 1663
_reflns_threshold_expression >2sigma(I)
_cod_data_source_file c6dt04294e2.cif
_cod_data_source_block Ba4Ge3Se9Cl2
_cod_depositor_comments
;
The following automatic conversions were performed:

'_symmetry_cell_setting' value 'Hexagonal' changed to 'hexagonal'
according to
/usr/data/users/saulius/crontab/automatic-downloads/rss-feeds/RSC/lib/dictionaries/cif_core.dic
dictionary named 'cif_core.dic' version 2.4.2 from 2011-04-26.

'_exptl_absorpt_correction_type' value 'Multi-scan' changed to
'multi-scan' according to
/usr/data/users/saulius/crontab/automatic-downloads/rss-feeds/RSC/lib/dictionaries/cif_core.dic
dictionary named 'cif_core.dic' version 2.4.2 from 2011-04-26.

Automatic conversion script
Id: cif_fix_values 4268 2015-11-12 08:31:59Z antanas 

 Adding full bibliography for 7041861--7041863.cif.
;
_cod_original_sg_symbol_H-M P63
_cod_database_code 7041863

loop_
_symmetry_equiv_pos_as_xyz
'x, y, z'
'-y, x-y, z'
'-x+y, -x, z'
'-x, -y, z+1/2'
'y, -x+y, z+1/2'
'x-y, x, z+1/2'

loop_
_atom_site_label
_atom_site_type_symbol
_atom_site_fract_x
_atom_site_fract_y
_atom_site_fract_z
_atom_site_U_iso_or_equiv
_atom_site_adp_type
_atom_site_occupancy
_atom_site_symmetry_multiplicity
_atom_site_calc_flag
_atom_site_refinement_flags
Ba1 Ba 0.67186(4) 0.92080(4) 0.03296(3) 0.02055(10) Uani 1 1 d .
Ba2 Ba 0.6667 1.3333 -0.15982(5) 0.01721(14) Uani 1 3 d S
Ge1 Ge 0.67013(7) 0.55581(7) 0.19805(5) 0.01302(14) Uani 1 1 d .
Se2 Se 0.69024(7) 0.76491(7) 0.28567(5) 0.01780(14) Uani 1 1 d .
Se4 Se 0.66243(7) 1.10918(7) 0.26591(5) 0.01747(14) Uani 1 1 d .
Se1 Se 0.65954(7) 0.57527(7) 0.01534(5) 0.01877(14) Uani 1 1 d .
Cl7 Cl 0.3333 0.6667 0.0885(2) 0.0194(6) Uani 1 3 d S
Cl8 Cl 1.0000 1.0000 0.0402(3) 0.0419(8) Uani 1 3 d S

loop_
_atom_site_aniso_label
_atom_site_aniso_U_11
_atom_site_aniso_U_22
_atom_site_aniso_U_33
_atom_site_aniso_U_23
_atom_site_aniso_U_13
_atom_site_aniso_U_12
Ba1 0.0195(2) 0.0206(2) 0.02209(18) 0.00492(16) 0.00457(16) 0.01044(17)
Ba2 0.0199(2) 0.0199(2) 0.0119(3) 0.000 0.000 0.00994(11)
Ge1 0.0159(3) 0.0136(3) 0.0108(3) -0.0011(2) 0.0002(2) 0.0083(3)
Se2 0.0247(3) 0.0168(3) 0.0155(3) -0.0038(2) -0.0004(3) 0.0131(3)
Se4 0.0167(3) 0.0183(3) 0.0169(3) 0.0048(3) -0.0002(2) 0.0083(3)
Se1 0.0274(3) 0.0200(3) 0.0106(3) -0.0015(2) 0.0004(2) 0.0132(3)
Cl7 0.0182(9) 0.0182(9) 0.0218(13) 0.000 0.000 0.0091(4)
Cl8 0.0209(9) 0.0209(9) 0.084(2) 0.000 0.000 0.0104(4)

loop_
_atom_type_symbol
_atom_type_description
_atom_type_scat_dispersion_real
_atom_type_scat_dispersion_imag
_atom_type_scat_source
Cl Cl 0.1484 0.1585 'International Tables Vol C Tables 4.2.6.8 and 6.1.1.4'
Ge Ge 0.1547 1.8001 'International Tables Vol C Tables 4.2.6.8 and 6.1.1.4'
Se Se -0.0929 2.2259 'International Tables Vol C Tables 4.2.6.8 and 6.1.1.4'
Ba Ba -0.3244 2.2819 'International Tables Vol C Tables 4.2.6.8 and 6.1.1.4'

loop_
_geom_angle_atom_site_label_1
_geom_angle_atom_site_label_2
_geom_angle_atom_site_label_3
_geom_angle
_geom_angle_site_symmetry_1
_geom_angle_site_symmetry_3
Cl8 Ba1 Cl7 144.41(4) . .
Cl8 Ba1 Se2 83.61(8) . 5_564
Cl7 Ba1 Se2 120.95(5) . 5_564
Cl8 Ba1 Se1 75.326(14) . .
Cl7 Ba1 Se1 73.392(14) . .
Se2 Ba1 Se1 105.587(18) 5_564 .
Cl8 Ba1 Se4 99.00(7) . .
Cl7 Ba1 Se4 86.89(4) . .
Se2 Ba1 Se4 126.065(19) 5_564 .
Se1 Ba1 Se4 127.363(19) . .
Cl8 Ba1 Se2 78.30(7) . .
Cl7 Ba1 Se2 73.81(4) . .
Se2 Ba1 Se2 161.47(2) 5_564 .
Se1 Ba1 Se2 66.022(15) . .
Se4 Ba1 Se2 61.663(17) . .
Cl8 Ba1 Se1 143.336(17) . 2_665
Cl7 Ba1 Se1 70.814(15) . 2_665
Se2 Ba1 Se1 80.284(16) 5_564 2_665
Se1 Ba1 Se1 140.85(2) . 2_665
Se4 Ba1 Se1 65.915(16) . 2_665
Se2 Ba1 Se1 116.951(17) . 2_665
Cl8 Ba1 Se1 71.429(13) . 3_675
Cl7 Ba1 Se1 140.819(16) . 3_675
Se2 Ba1 Se1 62.941(15) 5_564 3_675
Se1 Ba1 Se1 145.728(18) . 3_675
Se4 Ba1 Se1 67.094(16) . 3_675
Se2 Ba1 Se1 113.953(18) . 3_675
Se1 Ba1 Se1 71.91(2) 2_665 3_675
Cl8 Ba1 Ba2 105.78(4) . .
Cl7 Ba1 Ba2 109.64(2) . .
Se2 Ba1 Ba2 42.885(12) 5_564 .
Se1 Ba1 Ba2 146.314(17) . .
Se4 Ba1 Ba2 86.149(16) . .
Se2 Ba1 Ba2 147.664(15) . .
Se1 Ba1 Ba2 43.162(11) 2_665 .
Se1 Ba1 Ba2 43.120(11) 3_675 .
Cl7 Ba2 Se2 78.050(15) 4_674 5_564
Cl7 Ba2 Se2 78.050(15) 4_674 6_664
Se2 Ba2 Se2 115.829(10) 5_564 6_664
Cl7 Ba2 Se2 78.050(15) 4_674 4_674
Se2 Ba2 Se2 115.829(10) 5_564 4_674
Se2 Ba2 Se2 115.829(10) 6_664 4_674
Cl7 Ba2 Se1 131.484(13) 4_674 3_675
Se2 Ba2 Se1 68.157(15) 5_564 3_675
Se2 Ba2 Se1 86.290(16) 6_664 3_675
Se2 Ba2 Se1 148.02(2) 4_674 3_675
Cl7 Ba2 Se1 131.484(13) 4_674 2_665
Se2 Ba2 Se1 86.290(16) 5_564 2_665
Se2 Ba2 Se1 148.02(2) 6_664 2_665
Se2 Ba2 Se1 68.156(15) 4_674 2_665
Se1 Ba2 Se1 80.90(2) 3_675 2_665
Cl7 Ba2 Se1 131.484(13) 4_674 1_565
Se2 Ba2 Se1 148.02(2) 5_564 1_565
Se2 Ba2 Se1 68.156(15) 6_664 1_565
Se2 Ba2 Se1 86.290(16) 4_674 1_565
Se1 Ba2 Se1 80.90(2) 3_675 1_565
Se1 Ba2 Se1 80.90(2) 2_665 1_565
Cl7 Ba2 Ba1 119.927(8) 4_674 .
Se2 Ba2 Ba1 44.248(13) 5_564 .
Se2 Ba2 Ba1 134.513(14) 6_664 .
Se2 Ba2 Ba1 108.975(12) 4_674 .
Se1 Ba2 Ba1 49.682(12) 3_675 .
Se1 Ba2 Ba1 48.463(13) 2_665 .
Se1 Ba2 Ba1 108.585(19) 1_565 .
Cl7 Ba2 Ba1 119.927(8) 4_674 2_775
Se2 Ba2 Ba1 108.975(12) 5_564 2_775
Se2 Ba2 Ba1 44.248(13) 6_664 2_775
Se2 Ba2 Ba1 134.513(13) 4_674 2_775
Se1 Ba2 Ba1 48.463(13) 3_675 2_775
Se1 Ba2 Ba1 108.585(19) 2_665 2_775
Se1 Ba2 Ba1 49.682(12) 1_565 2_775
Ba1 Ba2 Ba1 97.276(11) . 2_775
Cl7 Ba2 Ba1 119.927(8) 4_674 3_575
Se2 Ba2 Ba1 134.513(13) 5_564 3_575
Se2 Ba2 Ba1 108.975(12) 6_664 3_575
Se2 Ba2 Ba1 44.248(13) 4_674 3_575
Se1 Ba2 Ba1 108.585(19) 3_675 3_575
Se1 Ba2 Ba1 49.682(12) 2_665 3_575
Se1 Ba2 Ba1 48.463(13) 1_565 3_575
Ba1 Ba2 Ba1 97.276(11) . 3_575
Ba1 Ba2 Ba1 97.276(11) 2_775 3_575
Se2 Ge1 Se1 112.49(3) . .
Se2 Ge1 Se4 106.69(3) . 3_565
Se1 Ge1 Se4 111.69(3) . 3_565
Se2 Ge1 Se4 100.68(3) . 2_765
Se1 Ge1 Se4 115.85(3) . 2_765
Se4 Ge1 Se4 108.57(4) 3_565 2_765
Ge1 Se2 Ba2 103.97(3) . 4_675
Ge1 Se2 Ba1 97.28(3) . 6_655
Ba2 Se2 Ba1 92.868(19) 4_675 6_655
Ge1 Se2 Ba1 88.97(3) . .
Ba2 Se2 Ba1 91.492(19) 4_675 .
Ba1 Se2 Ba1 171.29(2) 6_655 .
Ge1 Se4 Ge1 107.64(4) 2_665 3_675
Ge1 Se4 Ba1 89.52(2) 2_665 .
Ge1 Se4 Ba1 86.65(2) 3_675 .
Ge1 Se1 Ba2 125.16(3) . 1_545
Ge1 Se1 Ba1 92.48(2) . .
Ba2 Se1 Ba1 142.08(2) 1_545 .
Ge1 Se1 Ba1 88.09(2) . 3_565
Ba2 Se1 Ba1 88.375(16) 1_545 3_565
Ba1 Se1 Ba1 98.25(2) . 3_565
Ge1 Se1 Ba1 83.72(2) . 2_765
Ba2 Se1 Ba1 87.198(15) 1_545 2_765
Ba1 Se1 Ba1 93.316(18) . 2_765
Ba1 Se1 Ba1 166.10(2) 3_565 2_765
Ba2 Cl7 Ba1 102.71(5) 4_675 2_665
Ba2 Cl7 Ba1 102.71(5) 4_675 .
Ba1 Cl7 Ba1 115.30(3) 2_665 .
Ba2 Cl7 Ba1 102.71(5) 4_675 3_565
Ba1 Cl7 Ba1 115.30(3) 2_665 3_565
Ba1 Cl7 Ba1 115.30(3) . 3_565
Ba1 Cl8 Ba1 119.910(8) 3_675 .
Ba1 Cl8 Ba1 119.910(9) 3_675 2_765
Ba1 Cl8 Ba1 119.910(8) . 2_765

loop_
_geom_bond_atom_site_label_1
_geom_bond_atom_site_label_2
_geom_bond_distance
_geom_bond_site_symmetry_2
Ba1 Cl8 2.9945(4) .
Ba1 Cl7 3.1577(7) .
Ba1 Se2 3.3776(8) 5_564
Ba1 Se1 3.4338(8) .
Ba1 Se4 3.5071(8) .
Ba1 Se2 3.5775(8) .
Ba1 Se1 3.6202(8) 2_665
Ba1 Se1 3.6906(7) 3_675
Ba1 Ba2 4.8346(5) .
Ba2 Cl7 3.149(3) 4_674
Ba2 Se2 3.2942(6) 5_564
Ba2 Se2 3.2942(6) 6_664
Ba2 Se2 3.2942(6) 4_674
Ba2 Se1 3.3085(7) 3_675
Ba2 Se1 3.3085(8) 2_665
Ba2 Se1 3.3085(7) 1_565
Ba2 Ba1 4.8346(5) 2_775
Ba2 Ba1 4.8346(5) 3_575
Ge1 Se2 2.2952(9) .
Ge1 Se1 2.3014(8) .
Ge1 Se4 2.3852(9) 3_565
Ge1 Se4 2.3958(8) 2_765
Se2 Ba2 3.2942(6) 4_675
Se2 Ba1 3.3776(8) 6_655
Se4 Ge1 2.3852(9) 2_665
Se4 Ge1 2.3958(8) 3_675
Se1 Ba2 3.3085(7) 1_545
Se1 Ba1 3.6202(8) 3_565
Se1 Ba1 3.6906(7) 2_765
Cl7 Ba2 3.149(3) 4_675
Cl7 Ba1 3.1577(7) 2_665
Cl7 Ba1 3.1577(7) 3_565
Cl8 Ba1 2.9945(4) 3_675
Cl8 Ba1 2.9945(4) 2_765
